data_2218481
loop_
_publ_author_name
'Li, Dongyang'
'Chen, Juan'
'Guo, Jianping'

_publ_section_title
;
 Ammonium diphenylphosphinate monohydrate
;
_journal_coeditor_code NG2451
_journal_issue 6
_journal_name_full 'Acta Crystallographica Section E'
_journal_page_first o1018
_journal_paper_doi 10.1107/S1600536808012907
_journal_volume 64
_journal_year 2008
_chemical_formula_iupac 'N H4 +, C12 H10 O2 P -, H2 O'
_chemical_formula_moiety 'H4 N +, C12 H10 O2 P -, H2 O'
_chemical_formula_sum 'C12 H16 N O3 P'
_chemical_formula_weight 253.23
_chemical_name_systematic
;
Ammonium diphenylphosphinate monohydrate
;
_space_group_IT_number 14
_symmetry_cell_setting monoclinic
_symmetry_space_group_name_Hall '-P 2yn'
_symmetry_space_group_name_H-M 'P 1 21/n 1'
_atom_sites_solution_hydrogens geom
_atom_sites_solution_primary direct
_atom_sites_solution_secondary difmap
_audit_creation_method SHELXL-97
_cell_angle_alpha 90.00
_cell_angle_beta 117.394(2)
_cell_angle_gamma 90.00
_cell_formula_units_Z 4
_cell_length_a 15.027(2)
_cell_length_b 6.4594(9)
_cell_length_c 15.484(2)
_cell_measurement_reflns_used 3307
_cell_measurement_temperature 293(2)
_cell_measurement_theta_max 27.455
_cell_measurement_theta_min 2.571
_cell_volume 1334.4(3)
_computing_cell_refinement 'SAINT (Bruker, 2000)'
_computing_data_collection 'SMART (Bruker, 2000)'
_computing_data_reduction 'SAINT (Bruker, 2000)'
_computing_molecular_graphics 'SHELXTL/PC (Sheldrick, 2008)'
_computing_publication_material 'SHELXTL/PC (Sheldrick, 2008)'
_computing_structure_refinement 'SHELXL97 (Sheldrick, 2008)'
_computing_structure_solution 'SHELXS97 (Sheldrick, 2008)'
_diffrn_ambient_temperature 293(2)
_diffrn_measured_fraction_theta_full 0.994
_diffrn_measured_fraction_theta_max 0.994
_diffrn_measurement_device_type 'Bruker SMART'
_diffrn_measurement_method \w
_diffrn_radiation_monochromator graphite
_diffrn_radiation_source 'fine-focus sealed tube'
_diffrn_radiation_type MoK\a
_diffrn_radiation_wavelength 0.71073
_diffrn_reflns_av_R_equivalents 0.0214
_diffrn_reflns_av_sigmaI/netI 0.0258
_diffrn_reflns_limit_h_max 13
_diffrn_reflns_limit_h_min -17
_diffrn_reflns_limit_k_max 7
_diffrn_reflns_limit_k_min -7
_diffrn_reflns_limit_l_max 18
_diffrn_reflns_limit_l_min -10
_diffrn_reflns_number 6237
_diffrn_reflns_theta_full 25.01
_diffrn_reflns_theta_max 25.01
_diffrn_reflns_theta_min 2.57
_diffrn_standards_decay_% 3.43
_diffrn_standards_interval_count 0
_diffrn_standards_interval_time 0
_diffrn_standards_number 0
_exptl_absorpt_coefficient_mu 0.202
_exptl_absorpt_correction_T_max 0.9703
_exptl_absorpt_correction_T_min 0.7977
_exptl_absorpt_correction_type multi-scan
_exptl_absorpt_process_details '(SADABS; Sheldrick, 1996)'
_exptl_crystal_colour Colorless
_exptl_crystal_density_diffrn 1.260
_exptl_crystal_density_method 'not measured'
_exptl_crystal_description Block
_exptl_crystal_F_000 536
_exptl_crystal_size_max 0.20
_exptl_crystal_size_mid 0.20
_exptl_crystal_size_min 0.15
_refine_diff_density_max 0.350
_refine_diff_density_min -0.231
_refine_ls_extinction_method none
_refine_ls_goodness_of_fit_ref 1.222
_refine_ls_hydrogen_treatment constr
_refine_ls_matrix_type full
_refine_ls_number_parameters 154
_refine_ls_number_reflns 2341
_refine_ls_number_restraints 0
_refine_ls_restrained_S_all 1.222
_refine_ls_R_factor_all 0.0679
_refine_ls_R_factor_gt 0.0638
_refine_ls_shift/su_max 0.000
_refine_ls_shift/su_mean 0.000
_refine_ls_structure_factor_coef Fsqd
_refine_ls_weighting_details 'calc w=1/[\s^2^(Fo^2^)+(0.0434P)^2^+1.1014P] where P=(Fo^2^+2Fc^2^)/3'
_refine_ls_weighting_scheme calc
_refine_ls_wR_factor_gt 0.1372
_refine_ls_wR_factor_ref 0.1394
_reflns_number_gt 2208
_reflns_number_total 2341
_reflns_threshold_expression I>2\s(I)
_cod_data_source_file ng2451.cif
_cod_data_source_block I
_cod_original_sg_symbol_H-M 'P 21/n'
_cod_database_code 2218481
_cod_database_fobs_code 2218481

loop_
_symmetry_equiv_pos_as_xyz
'x, y, z'
'-x+1/2, y+1/2, -z+1/2'
'-x, -y, -z'
'x-1/2, -y-1/2, z-1/2'

loop_
_atom_site_type_symbol
_atom_site_label
_atom_site_fract_x
_atom_site_fract_y
_atom_site_fract_z
_atom_site_U_iso_or_equiv
_atom_site_adp_type
_atom_site_calc_flag
_atom_site_refinement_flags
_atom_site_occupancy
P P1 0.56727(5) 0.36680(12) 0.37497(5) 0.0400(2) Uani d . 1
O O1 0.48666(15) 0.5276(3) 0.33914(16) 0.0547(6) Uani d . 1
O O2 0.54859(16) 0.1704(3) 0.41607(15) 0.0533(6) Uani d . 1
C C1 0.5943(2) 0.3010(5) 0.2762(2) 0.0420(7) Uani d . 1
C C2 0.5828(3) 0.4485(6) 0.2071(2) 0.0598(9) Uani d . 1
H H2A 0.5617 0.5814 0.2119 0.072 Uiso calc R 1
C C3 0.6028(3) 0.3987(8) 0.1308(3) 0.0797(12) Uani d . 1
H H3A 0.5950 0.4980 0.0843 0.096 Uiso calc R 1
C C4 0.6340(3) 0.2027(9) 0.1236(3) 0.0830(13) Uani d . 1
H H4A 0.6467 0.1694 0.0719 0.100 Uiso calc R 1
C C5 0.6465(3) 0.0569(7) 0.1916(3) 0.0749(11) Uani d . 1
H H5A 0.6685 -0.0750 0.1866 0.090 Uiso calc R 1
C C6 0.6266(2) 0.1035(5) 0.2679(2) 0.0564(8) Uani d . 1
H H6A 0.6347 0.0028 0.3139 0.068 Uiso calc R 1
C C7 0.6820(2) 0.4771(5) 0.4685(2) 0.0407(7) Uani d . 1
C C8 0.7658(3) 0.3527(5) 0.5140(3) 0.0627(9) Uani d . 1
H H8A 0.7633 0.2162 0.4940 0.075 Uiso calc R 1
C C9 0.8532(3) 0.4287(7) 0.5888(3) 0.0774(12) Uani d . 1
H H9A 0.9091 0.3434 0.6184 0.093 Uiso calc R 1
C C10 0.8579(3) 0.6274(7) 0.6192(3) 0.0716(11) Uani d . 1
H H10A 0.9161 0.6770 0.6709 0.086 Uiso calc R 1
C C11 0.7768(3) 0.7541(6) 0.5736(3) 0.0703(11) Uani d . 1
H H11A 0.7806 0.8913 0.5932 0.084 Uiso calc R 1
C C12 0.6887(2) 0.6800(5) 0.4982(2) 0.0534(8) Uani d . 1
H H12A 0.6338 0.7677 0.4676 0.064 Uiso calc R 1
N N1 0.59203(18) 0.1330(4) 0.61263(18) 0.0504(6) Uani d . 1
H H1B 0.5862 0.1470 0.5534 0.060 Uiso d R 1
H H2B 0.5684 0.2453 0.6275 0.060 Uiso d R 1
H H3B 0.5561 0.0262 0.6140 0.060 Uiso d R 1
H H4B 0.6553 0.1138 0.6545 0.060 Uiso d R 1
O O3 0.7070(2) 0.6051(7) 0.7434(2) 0.1340(16) Uani d . 1
H H3C 0.6462 0.5714 0.7278 0.161 Uiso d R 1
H H3D 0.7095 0.7079 0.7096 0.161 Uiso d R 1

loop_
_atom_site_aniso_label
_atom_site_aniso_U_11
_atom_site_aniso_U_22
_atom_site_aniso_U_33
_atom_site_aniso_U_12
_atom_site_aniso_U_13
_atom_site_aniso_U_23
P1 0.0376(4) 0.0409(4) 0.0432(4) -0.0016(3) 0.0201(3) -0.0034(3)
O1 0.0422(11) 0.0567(13) 0.0625(14) 0.0058(10) 0.0216(10) -0.0087(11)
O2 0.0611(14) 0.0503(13) 0.0534(13) -0.0120(10) 0.0305(11) -0.0035(10)
C1 0.0351(14) 0.0484(17) 0.0405(15) -0.0034(13) 0.0156(12) -0.0034(13)
C2 0.057(2) 0.068(2) 0.0519(19) -0.0010(17) 0.0231(16) 0.0048(17)
C3 0.082(3) 0.108(4) 0.054(2) -0.006(3) 0.035(2) 0.014(2)
C4 0.081(3) 0.123(4) 0.058(2) -0.008(3) 0.042(2) -0.018(3)
C5 0.072(2) 0.084(3) 0.078(3) 0.008(2) 0.043(2) -0.021(2)
C6 0.0540(19) 0.063(2) 0.0546(19) 0.0080(16) 0.0267(16) -0.0034(16)
C7 0.0421(15) 0.0459(16) 0.0368(15) -0.0053(13) 0.0205(12) 0.0007(13)
C8 0.055(2) 0.051(2) 0.064(2) 0.0025(16) 0.0117(17) 0.0060(16)
C9 0.051(2) 0.084(3) 0.071(2) 0.002(2) 0.0048(18) 0.013(2)
C10 0.057(2) 0.100(3) 0.0471(19) -0.025(2) 0.0145(17) -0.007(2)
C11 0.076(3) 0.071(2) 0.067(2) -0.021(2) 0.034(2) -0.027(2)
C12 0.0528(18) 0.0526(19) 0.0547(19) -0.0037(15) 0.0247(15) -0.0121(15)
N1 0.0457(14) 0.0514(15) 0.0546(15) 0.0003(12) 0.0236(12) -0.0039(12)
O3 0.0596(18) 0.198(4) 0.106(2) -0.038(2) 0.0049(17) 0.057(3)

loop_
_atom_type_symbol
_atom_type_description
_atom_type_scat_dispersion_real
_atom_type_scat_dispersion_imag
_atom_type_scat_source
C C 0.0033 0.0016 'International Tables Vol C Tables 4.2.6.8 and 6.1.1.4'
H H 0.0000 0.0000 'International Tables Vol C Tables 4.2.6.8 and 6.1.1.4'
N N 0.0061 0.0033 'International Tables Vol C Tables 4.2.6.8 and 6.1.1.4'
O O 0.0106 0.0060 'International Tables Vol C Tables 4.2.6.8 and 6.1.1.4'
P P 0.1023 0.0942 'International Tables Vol C Tables 4.2.6.8 and 6.1.1.4'

loop_
_geom_angle_atom_site_label_1
_geom_angle_atom_site_label_2
_geom_angle_atom_site_label_3
_geom_angle
O1 P1 O2 117.81(13)
O1 P1 C1 108.00(13)
O2 P1 C1 108.59(13)
O1 P1 C7 109.50(13)
O2 P1 C7 106.73(13)
C1 P1 C7 105.56(13)
C2 C1 C6 118.9(3)
C2 C1 P1 119.8(3)
C6 C1 P1 121.2(2)
C1 C2 C3 120.1(4)
C1 C2 H2A 119.9
C3 C2 H2A 119.9
C4 C3 C2 120.0(4)
C4 C3 H3A 120.0
C2 C3 H3A 120.0
C5 C4 C3 120.4(4)
C5 C4 H4A 119.8
C3 C4 H4A 119.8
C4 C5 C6 120.3(4)
C4 C5 H5A 119.8
C6 C5 H5A 119.8
C5 C6 C1 120.1(4)
C5 C6 H6A 119.9
C1 C6 H6A 119.9
C12 C7 C8 118.2(3)
C12 C7 P1 122.5(2)
C8 C7 P1 119.2(2)
C9 C8 C7 120.9(3)
C9 C8 H8A 119.6
C7 C8 H8A 119.6
C10 C9 C8 120.3(4)
C10 C9 H9A 119.9
C8 C9 H9A 119.9
C9 C10 C11 119.8(3)
C9 C10 H10A 120.1
C11 C10 H10A 120.1
C10 C11 C12 120.5(4)
C10 C11 H11A 119.7
C12 C11 H11A 119.7
C7 C12 C11 120.3(3)
C7 C12 H12A 119.9
C11 C12 H12A 119.9
H1B N1 H2B 109.1
H1B N1 H3B 109.5
H2B N1 H3B 108.2
H1B N1 H4B 109.7
H2B N1 H4B 110.6
H3B N1 H4B 109.7
H3C O3 H3D 111.4

loop_
_geom_bond_atom_site_label_1
_geom_bond_atom_site_label_2
_geom_bond_distance
P1 O1 1.495(2)
P1 O2 1.503(2)
P1 C1 1.804(3)
P1 C7 1.811(3)
C1 C2 1.384(4)
C1 C6 1.392(4)
C2 C3 1.384(5)
C2 H2A 0.9300
C3 C4 1.372(6)
C3 H3A 0.9300
C4 C5 1.360(6)
C4 H4A 0.9300
C5 C6 1.378(5)
C5 H5A 0.9300
C6 H6A 0.9300
C7 C12 1.377(4)
C7 C8 1.383(4)
C8 C9 1.381(5)
C8 H8A 0.9300
C9 C10 1.358(6)
C9 H9A 0.9300
C10 C11 1.364(5)
C10 H10A 0.9300
C11 C12 1.386(5)
C11 H11A 0.9300
C12 H12A 0.9300
N1 H1B 0.8844
N1 H2B 0.8830
N1 H3B 0.8823
N1 H4B 0.8782
O3 H3C 0.8585
O3 H3D 0.8572

loop_
_geom_hbond_atom_site_label_D
_geom_hbond_atom_site_label_H
_geom_hbond_atom_site_label_A
_geom_hbond_site_symmetry_A
_geom_hbond_distance_DH
_geom_hbond_distance_HA
_geom_hbond_distance_DA
_geom_hbond_angle_DHA
N1 H1B O2 . 0.88 1.94 2.814(3) 170.0
N1 H2B O1 3_666 0.88 1.87 2.752(3) 176.4
N1 H3B O2 3_656 0.88 1.91 2.764(3) 163.9
N1 H4B O3 2_646 0.88 1.94 2.816(4) 171.9
O3 H3C O1 3_666 0.86 1.89 2.723(4) 163.7

loop_
_cod_related_entry_id
_cod_related_entry_database
_cod_related_entry_code
1 ChemSpider 30655507
